data_7215845
loop_
_publ_author_name
'Wei, Feng'
'Liu, Xiaochen'
'Liu, Zhiwei'
'Bian, Zuqiang'
'Zhao, Yongliang'
'Huang, Chunhui'

_publ_section_title
;
 Structural and photophysical study of copper iodide complex with P^N or
 P^N^P ligand
;
_journal_issue 24
_journal_name_full CrystEngComm
_journal_page_first 5338
_journal_paper_doi 10.1039/c4ce00315b
_journal_volume 16
_journal_year 2014
_chemical_formula_moiety 'C31 H27 Cu I N P2'
_chemical_formula_sum 'C31 H27 Cu I N P2'
_chemical_formula_weight 665.92
_chemical_name_systematic
; 
 ? 
;
_space_group_IT_number 14
_symmetry_cell_setting monoclinic
_symmetry_space_group_name_Hall '-P 2yn'
_symmetry_space_group_name_H-M 'P 1 21/n 1'
_atom_sites_solution_hydrogens geom
_atom_sites_solution_primary direct
_atom_sites_solution_secondary difmap
_audit_creation_method SHELXL-97
_cell_angle_alpha 90.00
_cell_angle_beta 108.82(3)
_cell_angle_gamma 90.00
_cell_formula_units_Z 4
_cell_length_a 15.983(3)
_cell_length_b 11.391(2)
_cell_length_c 16.357(3)
_cell_measurement_reflns_used 6722
_cell_measurement_temperature 183(2)
_cell_measurement_theta_max 27.4618
_cell_measurement_theta_min 2.2197
_cell_volume 2818.8(10)
_computing_cell_refinement 'Bruker SAINT'
_computing_data_collection 'Bruker APEX2'
_computing_data_reduction 'Bruker SAINT, SADABS and XPREP'
_computing_molecular_graphics 'Bruker SHELXTL'
_computing_publication_material 'Bruker SHELXTL'
_computing_structure_refinement 'SHELXL-97 (Sheldrick, 2008)'
_computing_structure_solution 'SHELXS-97 (Sheldrick, 2008)'
_diffrn_ambient_temperature 183(2)
_diffrn_measured_fraction_theta_full 0.996
_diffrn_measured_fraction_theta_max 0.975
_diffrn_measurement_device_type 'Bruker APEX-II CCD'
_diffrn_measurement_method '\w scans'
_diffrn_radiation_monochromator graphite
_diffrn_radiation_source 'fine-focus sealed tube'
_diffrn_radiation_type MoK\a
_diffrn_radiation_wavelength 0.71073
_diffrn_reflns_av_R_equivalents 0.0326
_diffrn_reflns_av_sigmaI/netI 0.0424
_diffrn_reflns_limit_h_max 17
_diffrn_reflns_limit_h_min -20
_diffrn_reflns_limit_k_max 14
_diffrn_reflns_limit_k_min -14
_diffrn_reflns_limit_l_max 20
_diffrn_reflns_limit_l_min -14
_diffrn_reflns_number 17108
_diffrn_reflns_theta_full 25.00
_diffrn_reflns_theta_max 27.51
_diffrn_reflns_theta_min 2.16
_exptl_absorpt_coefficient_mu 2.004
_exptl_absorpt_correction_T_max 0.7456
_exptl_absorpt_correction_T_min 0.6596
_exptl_absorpt_correction_type multi-scan
_exptl_absorpt_process_details 'Bruker SADABS'
_exptl_crystal_colour yellow
_exptl_crystal_density_diffrn 1.569
_exptl_crystal_density_method 'not measured'
_exptl_crystal_description prism
_exptl_crystal_F_000 1328
_exptl_crystal_size_max 0.17
_exptl_crystal_size_mid 0.12
_exptl_crystal_size_min 0.06
_refine_diff_density_max 0.542
_refine_diff_density_min -0.393
_refine_diff_density_rms 0.080
_refine_ls_extinction_method none
_refine_ls_goodness_of_fit_ref 1.377
_refine_ls_hydrogen_treatment constr
_refine_ls_matrix_type full
_refine_ls_number_parameters 325
_refine_ls_number_reflns 6317
_refine_ls_number_restraints 0
_refine_ls_restrained_S_all 1.377
_refine_ls_R_factor_all 0.0543
_refine_ls_R_factor_gt 0.0357
_refine_ls_shift/su_max 0.001
_refine_ls_shift/su_mean 0.000
_refine_ls_structure_factor_coef Fsqd
_refine_ls_weighting_details 'calc w=1/[\s^2^(Fo^2^)+(0.0000P)^2^+0.0000P] where P=(Fo^2^+2Fc^2^)/3'
_refine_ls_weighting_scheme calc
_refine_ls_wR_factor_gt 0.0450
_refine_ls_wR_factor_ref 0.0475
_reflns_number_gt 4875
_reflns_number_total 6317
_reflns_threshold_expression >2sigma(I)
_cod_data_source_file c4ce00315b1.cif
_cod_data_source_block 7
_cod_depositor_comments
;
The following automatic conversions were performed:

'_symmetry_cell_setting' value 'Monoclinic' changed to 'monoclinic'
according to
/usr/data/users/saulius/crontab/automatic-downloads/rss-feeds/RSC/lib/dictionaries/cif_core.dic
dictionary named 'cif_core.dic' version 2.4.2 from 2011-04-26.

Automatic conversion script
Id: cif_fix_values 2281 2013-09-26 08:29:07Z andrius 

 Adding full bibliography for 7215843--7215847.cif.
;
_cod_original_cell_volume 2818.7(10)
_cod_original_sg_symbol_Hall -P2yn
_cod_original_sg_symbol_H-M P2(1)/n
_cod_database_code 7215845

loop_
_symmetry_equiv_pos_as_xyz
'x, y, z'
'-x+1/2, y+1/2, -z+1/2'
'-x, -y, -z'
'x-1/2, -y-1/2, z-1/2'

loop_
_atom_site_label
_atom_site_type_symbol
_atom_site_fract_x
_atom_site_fract_y
_atom_site_fract_z
_atom_site_U_iso_or_equiv
_atom_site_adp_type
_atom_site_occupancy
_atom_site_symmetry_multiplicity
_atom_site_calc_flag
_atom_site_refinement_flags
Cu1 Cu 0.32217(2) 0.34608(3) 0.06410(2) 0.03270(10) Uani 1 1 d .
I1 I 0.284302(13) 0.558217(16) 0.009645(13) 0.03801(6) Uani 1 1 d .
N1 N 0.37548(16) 0.23619(18) -0.01685(14) 0.0311(6) Uani 1 1 d .
P1 P 0.46768(5) 0.35300(6) 0.14392(5) 0.03139(19) Uani 1 1 d .
P2 P 0.22058(5) 0.20201(6) 0.03535(5) 0.03145(19) Uani 1 1 d .
C1 C 0.51186(18) 0.3375(2) 0.05350(17) 0.0357(7) Uani 1 1 d .
H1A H 0.5059 0.4113 0.0226 0.043 Uiso 1 1 calc R
H1B H 0.5741 0.3176 0.0756 0.043 Uiso 1 1 calc R
C2 C 0.4624(2) 0.2429(2) -0.00678(18) 0.0326(7) Uani 1 1 d .
C3 C 0.5010(2) 0.1662(3) -0.04934(19) 0.0448(8) Uani 1 1 d .
H3 H 0.5607 0.1724 -0.0432 0.054 Uiso 1 1 calc R
C4 C 0.4495(2) 0.0801(3) -0.1011(2) 0.0542(10) Uani 1 1 d .
H4 H 0.4743 0.0282 -0.1307 0.065 Uiso 1 1 calc R
C5 C 0.3618(2) 0.0712(3) -0.10886(19) 0.0452(8) Uani 1 1 d .
H5 H 0.3269 0.0127 -0.1429 0.054 Uiso 1 1 calc R
C6 C 0.3260(2) 0.1501(2) -0.06554(18) 0.0339(7) Uani 1 1 d .
C7 C 0.23079(18) 0.1480(2) -0.06762(17) 0.0369(8) Uani 1 1 d .
H7A H 0.2083 0.0684 -0.0779 0.044 Uiso 1 1 calc R
H7B H 0.1954 0.1968 -0.1147 0.044 Uiso 1 1 calc R
C8 C 0.52537(19) 0.4806(2) 0.20356(19) 0.0340(7) Uani 1 1 d .
C9 C 0.5965(2) 0.5349(3) 0.1897(2) 0.0498(9) Uani 1 1 d .
H9 H 0.6197 0.5055 0.1485 0.060 Uiso 1 1 calc R
C10 C 0.6340(2) 0.6345(3) 0.2378(2) 0.0608(10) Uani 1 1 d .
H10 H 0.6810 0.6723 0.2272 0.073 Uiso 1 1 calc R
C11 C 0.6024(2) 0.6762(3) 0.2996(2) 0.0616(11) Uani 1 1 d .
H11 H 0.6292 0.7405 0.3328 0.074 Uiso 1 1 calc R
C12 C 0.5308(3) 0.6235(3) 0.3129(3) 0.0803(13) Uani 1 1 d .
H12 H 0.5077 0.6530 0.3542 0.096 Uiso 1 1 calc R
C13 C 0.4931(2) 0.5261(3) 0.2646(2) 0.0667(11) Uani 1 1 d .
H13 H 0.4446 0.4907 0.2739 0.080 Uiso 1 1 calc R
C14 C 0.51645(19) 0.2290(2) 0.21374(17) 0.0291(7) Uani 1 1 d .
C15 C 0.60480(19) 0.1971(2) 0.23629(18) 0.0360(8) Uani 1 1 d .
H15 H 0.6428 0.2401 0.2151 0.043 Uiso 1 1 calc R
C16 C 0.6368(2) 0.1026(2) 0.28961(19) 0.0435(9) Uani 1 1 d .
H16 H 0.6960 0.0817 0.3043 0.052 Uiso 1 1 calc R
C17 C 0.5802(2) 0.0390(3) 0.32121(19) 0.0477(9) Uani 1 1 d .
H17 H 0.6018 -0.0247 0.3575 0.057 Uiso 1 1 calc R
C18 C 0.4928(2) 0.0686(3) 0.29963(19) 0.0468(9) Uani 1 1 d .
H18 H 0.4550 0.0253 0.3209 0.056 Uiso 1 1 calc R
C19 C 0.4611(2) 0.1641(2) 0.24561(18) 0.0418(8) Uani 1 1 d .
H19 H 0.4017 0.1844 0.2307 0.050 Uiso 1 1 calc R
C20 C 0.10211(18) 0.2236(2) 0.00910(18) 0.0338(7) Uani 1 1 d .
C21 C 0.07006(19) 0.3271(2) 0.02995(17) 0.0333(7) Uani 1 1 d .
H21 H 0.1092 0.3859 0.0580 0.040 Uiso 1 1 calc R
C22 C -0.01998(19) 0.3449(2) 0.00969(18) 0.0387(8) Uani 1 1 d .
H22 H -0.0408 0.4148 0.0253 0.046 Uiso 1 1 calc R
C23 C -0.0788(2) 0.2603(3) -0.0331(2) 0.0468(9) Uani 1 1 d .
H23 H -0.1393 0.2733 -0.0473 0.056 Uiso 1 1 calc R
C24 C -0.0481(2) 0.1565(3) -0.0549(3) 0.0692(12) Uani 1 1 d .
H24 H -0.0877 0.0987 -0.0837 0.083 Uiso 1 1 calc R
C25 C 0.0419(2) 0.1377(3) -0.0340(2) 0.0627(11) Uani 1 1 d .
H25 H 0.0624 0.0671 -0.0489 0.075 Uiso 1 1 calc R
C26 C 0.24189(18) 0.0725(2) 0.10512(18) 0.0299(7) Uani 1 1 d .
C27 C 0.2224(2) 0.0787(2) 0.1813(2) 0.0479(9) Uani 1 1 d .
H27 H 0.1936 0.1446 0.1927 0.058 Uiso 1 1 calc R
C28 C 0.2450(3) -0.0115(3) 0.2408(2) 0.0641(11) Uani 1 1 d .
H28 H 0.2326 -0.0054 0.2924 0.077 Uiso 1 1 calc R
C29 C 0.2853(3) -0.1094(3) 0.2239(2) 0.0666(12) Uani 1 1 d .
H29 H 0.3000 -0.1703 0.2639 0.080 Uiso 1 1 calc R
C30 C 0.3043(2) -0.1188(3) 0.1488(2) 0.0593(10) Uani 1 1 d .
H30 H 0.3318 -0.1859 0.1374 0.071 Uiso 1 1 calc R
C31 C 0.2825(2) -0.0275(2) 0.0893(2) 0.0428(8) Uani 1 1 d .
H31 H 0.2956 -0.0340 0.0380 0.051 Uiso 1 1 calc R

loop_
_atom_site_aniso_label
_atom_site_aniso_U_11
_atom_site_aniso_U_22
_atom_site_aniso_U_33
_atom_site_aniso_U_23
_atom_site_aniso_U_13
_atom_site_aniso_U_12
Cu1 0.0316(2) 0.02862(19) 0.0394(2) 0.00024(17) 0.01353(18) 0.00052(17)
I1 0.03657(12) 0.02891(10) 0.04967(14) 0.00229(10) 0.01545(10) 0.00169(10)
N1 0.0357(16) 0.0296(13) 0.0293(15) 0.0025(11) 0.0125(12) 0.0033(12)
P1 0.0308(5) 0.0305(4) 0.0342(5) 0.0005(4) 0.0124(4) 0.0001(4)
P2 0.0309(5) 0.0262(4) 0.0384(5) 0.0016(4) 0.0128(4) 0.0007(3)
C1 0.0348(19) 0.0352(17) 0.0406(19) 0.0042(15) 0.0172(15) -0.0006(14)
C2 0.0348(19) 0.0351(17) 0.0310(18) 0.0046(14) 0.0147(15) 0.0032(15)
C3 0.040(2) 0.055(2) 0.046(2) -0.0063(17) 0.0233(17) 0.0017(17)
C4 0.057(3) 0.060(2) 0.054(2) -0.0199(18) 0.030(2) 0.001(2)
C5 0.052(2) 0.046(2) 0.039(2) -0.0149(16) 0.0176(17) -0.0064(18)
C6 0.040(2) 0.0328(17) 0.0295(18) 0.0056(14) 0.0113(15) 0.0011(15)
C7 0.0355(19) 0.0395(17) 0.0330(18) 0.0030(14) 0.0073(15) -0.0049(15)
C8 0.0320(19) 0.0305(17) 0.0393(19) -0.0002(14) 0.0114(15) 0.0009(14)
C9 0.046(2) 0.050(2) 0.060(2) -0.0167(18) 0.0269(19) -0.0116(17)
C10 0.056(3) 0.050(2) 0.082(3) -0.016(2) 0.029(2) -0.0180(19)
C11 0.071(3) 0.037(2) 0.076(3) -0.0218(19) 0.023(2) -0.014(2)
C12 0.101(4) 0.064(3) 0.100(3) -0.045(2) 0.067(3) -0.029(2)
C13 0.075(3) 0.060(2) 0.087(3) -0.033(2) 0.055(2) -0.032(2)
C14 0.0302(18) 0.0272(15) 0.0293(17) -0.0034(13) 0.0087(14) -0.0029(13)
C15 0.0351(19) 0.0354(17) 0.0374(19) -0.0007(14) 0.0113(15) -0.0005(15)
C16 0.038(2) 0.0453(19) 0.043(2) -0.0019(16) 0.0066(17) 0.0082(16)
C17 0.059(3) 0.038(2) 0.038(2) 0.0032(15) 0.0055(18) 0.0009(18)
C18 0.048(2) 0.047(2) 0.042(2) 0.0093(16) 0.0103(18) -0.0099(18)
C19 0.037(2) 0.0445(19) 0.041(2) 0.0077(16) 0.0085(16) 0.0033(16)
C20 0.0309(18) 0.0260(15) 0.047(2) 0.0003(14) 0.0152(15) -0.0011(14)
C21 0.0319(18) 0.0304(16) 0.0382(19) -0.0010(14) 0.0120(15) -0.0020(14)
C22 0.042(2) 0.0335(17) 0.045(2) 0.0018(15) 0.0201(17) 0.0057(16)
C23 0.0280(19) 0.046(2) 0.068(3) -0.0019(18) 0.0171(18) 0.0003(16)
C24 0.034(2) 0.046(2) 0.124(4) -0.031(2) 0.020(2) -0.0122(18)
C25 0.037(2) 0.0336(19) 0.116(3) -0.020(2) 0.023(2) 0.0000(17)
C26 0.0298(17) 0.0257(16) 0.0349(18) -0.0022(13) 0.0114(14) -0.0040(13)
C27 0.072(3) 0.0286(18) 0.052(2) -0.0019(16) 0.032(2) -0.0042(17)
C28 0.100(3) 0.052(2) 0.046(2) 0.0029(19) 0.032(2) -0.017(2)
C29 0.090(3) 0.045(2) 0.061(3) 0.022(2) 0.018(2) -0.005(2)
C30 0.067(3) 0.039(2) 0.072(3) 0.011(2) 0.023(2) 0.0145(19)
C31 0.052(2) 0.0375(18) 0.042(2) 0.0063(15) 0.0200(17) 0.0061(16)

loop_
_atom_type_symbol
_atom_type_description
_atom_type_scat_dispersion_real
_atom_type_scat_dispersion_imag
_atom_type_scat_source
C C 0.0033 0.0016 'International Tables Vol C Tables 4.2.6.8 and 6.1.1.4'
H H 0.0000 0.0000 'International Tables Vol C Tables 4.2.6.8 and 6.1.1.4'
N N 0.0061 0.0033 'International Tables Vol C Tables 4.2.6.8 and 6.1.1.4'
P P 0.1023 0.0942 'International Tables Vol C Tables 4.2.6.8 and 6.1.1.4'
Cu Cu 0.3201 1.2651 'International Tables Vol C Tables 4.2.6.8 and 6.1.1.4'
I I -0.4742 1.8119 'International Tables Vol C Tables 4.2.6.8 and 6.1.1.4'

loop_
_geom_angle_atom_site_label_1
_geom_angle_atom_site_label_2
_geom_angle_atom_site_label_3
_geom_angle
N1 Cu1 P2 81.47(7)
N1 Cu1 P1 80.85(7)
P2 Cu1 P1 132.98(3)
N1 Cu1 I1 114.92(6)
P2 Cu1 I1 122.57(3)
P1 Cu1 I1 104.40(2)
C6 N1 C2 120.0(3)
C6 N1 Cu1 120.4(2)
C2 N1 Cu1 118.78(19)
C14 P1 C8 103.98(12)
C14 P1 C1 103.36(13)
C8 P1 C1 104.32(14)
C14 P1 Cu1 118.95(10)
C8 P1 Cu1 125.55(10)
C1 P1 Cu1 97.00(9)
C20 P2 C26 103.10(13)
C20 P2 C7 102.78(13)
C26 P2 C7 104.28(13)
C20 P2 Cu1 125.26(9)
C26 P2 Cu1 118.79(9)
C7 P2 Cu1 99.40(9)
C2 C1 P1 109.8(2)
C2 C1 H1A 109.7
P1 C1 H1A 109.7
C2 C1 H1B 109.7
P1 C1 H1B 109.7
H1A C1 H1B 108.2
N1 C2 C3 120.9(3)
N1 C2 C1 115.2(3)
C3 C2 C1 124.0(3)
C4 C3 C2 118.9(3)
C4 C3 H3 120.5
C2 C3 H3 120.5
C5 C4 C3 119.9(3)
C5 C4 H4 120.0
C3 C4 H4 120.0
C4 C5 C6 119.1(3)
C4 C5 H5 120.5
C6 C5 H5 120.5
N1 C6 C5 121.1(3)
N1 C6 C7 114.8(3)
C5 C6 C7 124.0(3)
C6 C7 P2 111.00(19)
C6 C7 H7A 109.4
P2 C7 H7A 109.4
C6 C7 H7B 109.4
P2 C7 H7B 109.4
H7A C7 H7B 108.0
C13 C8 C9 118.5(3)
C13 C8 P1 116.7(2)
C9 C8 P1 124.9(2)
C8 C9 C10 119.9(3)
C8 C9 H9 120.1
C10 C9 H9 120.1
C11 C10 C9 120.6(3)
C11 C10 H10 119.7
C9 C10 H10 119.7
C10 C11 C12 119.8(3)
C10 C11 H11 120.1
C12 C11 H11 120.1
C11 C12 C13 119.5(3)
C11 C12 H12 120.3
C13 C12 H12 120.3
C8 C13 C12 121.7(3)
C8 C13 H13 119.1
C12 C13 H13 119.1
C19 C14 C15 118.8(3)
C19 C14 P1 117.1(2)
C15 C14 P1 124.2(2)
C16 C15 C14 120.8(3)
C16 C15 H15 119.6
C14 C15 H15 119.6
C15 C16 C17 119.6(3)
C15 C16 H16 120.2
C17 C16 H16 120.2
C18 C17 C16 120.7(3)
C18 C17 H17 119.7
C16 C17 H17 119.7
C17 C18 C19 119.3(3)
C17 C18 H18 120.3
C19 C18 H18 120.3
C14 C19 C18 120.9(3)
C14 C19 H19 119.5
C18 C19 H19 119.5
C21 C20 C25 118.5(3)
C21 C20 P2 120.1(2)
C25 C20 P2 121.4(2)
C20 C21 C22 120.6(3)
C20 C21 H21 119.7
C22 C21 H21 119.7
C23 C22 C21 120.6(3)
C23 C22 H22 119.7
C21 C22 H22 119.7
C22 C23 C24 119.7(3)
C22 C23 H23 120.2
C24 C23 H23 120.2
C23 C24 C25 120.0(3)
C23 C24 H24 120.0
C25 C24 H24 120.0
C24 C25 C20 120.7(3)
C24 C25 H25 119.7
C20 C25 H25 119.7
C31 C26 C27 118.1(3)
C31 C26 P2 123.6(2)
C27 C26 P2 118.1(2)
C26 C27 C28 120.9(3)
C26 C27 H27 119.5
C28 C27 H27 119.5
C29 C28 C27 120.0(3)
C29 C28 H28 120.0
C27 C28 H28 120.0
C30 C29 C28 120.4(3)
C30 C29 H29 119.8
C28 C29 H29 119.8
C29 C30 C31 119.7(3)
C29 C30 H30 120.2
C31 C30 H30 120.2
C26 C31 C30 120.9(3)
C26 C31 H31 119.6
C30 C31 H31 119.6

loop_
_geom_bond_atom_site_label_1
_geom_bond_atom_site_label_2
_geom_bond_distance
Cu1 N1 2.185(2)
Cu1 P2 2.2490(9)
Cu1 P1 2.2716(11)
Cu1 I1 2.5789(6)
N1 C6 1.347(3)
N1 C2 1.347(3)
P1 C14 1.826(3)
P1 C8 1.826(3)
P1 C1 1.841(3)
P2 C20 1.818(3)
P2 C26 1.829(3)
P2 C7 1.849(3)
C1 C2 1.501(3)
C1 H1A 0.9700
C1 H1B 0.9700
C2 C3 1.381(4)
C3 C4 1.380(4)
C3 H3 0.9300
C4 C5 1.370(4)
C4 H4 0.9300
C5 C6 1.378(4)
C5 H5 0.9300
C6 C7 1.511(4)
C7 H7A 0.9700
C7 H7B 0.9700
C8 C13 1.364(4)
C8 C9 1.375(4)
C9 C10 1.400(4)
C9 H9 0.9300
C10 C11 1.352(4)
C10 H10 0.9300
C11 C12 1.371(4)
C11 H11 0.9300
C12 C13 1.382(4)
C12 H12 0.9300
C13 H13 0.9300
C14 C19 1.378(4)
C14 C15 1.388(4)
C15 C16 1.375(3)
C15 H15 0.9300
C16 C17 1.383(4)
C16 H16 0.9300
C17 C18 1.368(4)
C17 H17 0.9300
C18 C19 1.389(4)
C18 H18 0.9300
C19 H19 0.9300
C20 C21 1.372(3)
C20 C25 1.394(4)
C21 C22 1.383(4)
C21 H21 0.9300
C22 C23 1.370(4)
C22 H22 0.9300
C23 C24 1.371(4)
C23 H23 0.9300
C24 C25 1.383(4)
C24 H24 0.9300
C25 H25 0.9300
C26 C31 1.376(3)
C26 C27 1.380(4)
C27 C28 1.381(4)
C27 H27 0.9300
C28 C29 1.361(4)
C28 H28 0.9300
C29 C30 1.360(5)
C29 H29 0.9300
C30 C31 1.391(4)
C30 H30 0.9300
C31 H31 0.9300
